data_2218616
loop_
_publ_author_name
'Chandra Kumar, K.'
'Kokila, M. K.'
Puttaraja
'Saravanan, J.'
'Kulkarni, Manohar V.'

_publ_section_title
;
 2-Amino-<i>N</i>-(2-methoxyphenyl)-4,5-dimethylthiophene-3-carboxamide
;
_journal_coeditor_code BT2721
_journal_issue 7
_journal_name_full 'Acta Crystallographica Section E'
_journal_page_first o1311
_journal_paper_doi 10.1107/S160053680801828X
_journal_volume 64
_journal_year 2008
_chemical_formula_iupac 'C14 H16 N2 O2 S'
_chemical_formula_moiety 'C14 H16 N2 O2 S'
_chemical_formula_sum 'C14 H16 N2 O2 S'
_chemical_formula_weight 276.35
_chemical_name_systematic
;
2-Amino-N-(2-methoxyphenyl)-4,5-dimethylthiophene-3-carboxamide
;
_space_group_IT_number 14
_symmetry_cell_setting monoclinic
_symmetry_space_group_name_Hall '-P 2yn'
_symmetry_space_group_name_H-M 'P 1 21/n 1'
_atom_sites_solution_hydrogens geom
_atom_sites_solution_primary direct
_atom_sites_solution_secondary difmap
_audit_creation_method SHELXL-97
_cell_angle_alpha 90.00
_cell_angle_beta 100.599(5)
_cell_angle_gamma 90.00
_cell_formula_units_Z 4
_cell_length_a 8.606(2)
_cell_length_b 7.5193(19)
_cell_length_c 21.297(5)
_cell_measurement_reflns_used 670
_cell_measurement_temperature 291(2)
_cell_measurement_theta_max 28.5
_cell_measurement_theta_min 2.0
_cell_volume 1354.6(6)
_computing_cell_refinement 'SMART (Bruker, 1998)'
_computing_data_collection 'SMART (Bruker, 1998)'
_computing_data_reduction 'SAINT (Bruker, 1998)'
_computing_molecular_graphics 'ORTEP-3 for Windows (Farrugia, 1997)'
_computing_publication_material 'PARST (Nardelli, 1995) and PLATON (Spek, 2003)'
_computing_structure_refinement 'SHELXL97 (Sheldrick, 2008)'
_computing_structure_solution 'SHELXS97 (Sheldrick, 2008)'
_diffrn_ambient_temperature 291(2)
_diffrn_measured_fraction_theta_full 0.998
_diffrn_measured_fraction_theta_max 0.998
_diffrn_measurement_device_type 'Bruker SMART CCD area-detector'
_diffrn_measurement_method '\y and \w'
_diffrn_radiation_monochromator graphite
_diffrn_radiation_source 'fine-focus sealed tube'
_diffrn_radiation_type MoK\a
_diffrn_radiation_wavelength 0.71073
_diffrn_reflns_av_R_equivalents 0.0514
_diffrn_reflns_av_sigmaI/netI 0.0520
_diffrn_reflns_limit_h_max 10
_diffrn_reflns_limit_h_min -10
_diffrn_reflns_limit_k_max 9
_diffrn_reflns_limit_k_min -9
_diffrn_reflns_limit_l_max 23
_diffrn_reflns_limit_l_min -25
_diffrn_reflns_number 9834
_diffrn_reflns_theta_full 25.49
_diffrn_reflns_theta_max 25.49
_diffrn_reflns_theta_min 1.95
_exptl_absorpt_coefficient_mu 0.238
_exptl_absorpt_correction_T_max 0.937
_exptl_absorpt_correction_T_min 0.908
_exptl_absorpt_correction_type multi-scan
_exptl_absorpt_process_details '(SADABS; Sheldrick, 1996)'
_exptl_crystal_colour yellow
_exptl_crystal_density_diffrn 1.355
_exptl_crystal_density_method 'not measured'
_exptl_crystal_description block
_exptl_crystal_F_000 584
_exptl_crystal_size_max 0.45
_exptl_crystal_size_mid 0.35
_exptl_crystal_size_min 0.28
_refine_diff_density_max 0.246
_refine_diff_density_min -0.180
_refine_ls_extinction_method none
_refine_ls_goodness_of_fit_ref 0.992
_refine_ls_hydrogen_treatment constr
_refine_ls_matrix_type full
_refine_ls_number_parameters 175
_refine_ls_number_reflns 2514
_refine_ls_number_restraints 0
_refine_ls_restrained_S_all 0.992
_refine_ls_R_factor_all 0.1000
_refine_ls_R_factor_gt 0.0534
_refine_ls_shift/su_max 0.001
_refine_ls_shift/su_mean 0.000
_refine_ls_structure_factor_coef Fsqd
_refine_ls_weighting_details 'calc w=1/[\s^2^(Fo^2^)+(0.0749P)^2^] where P=(Fo^2^+2Fc^2^)/3'
_refine_ls_weighting_scheme calc
_refine_ls_wR_factor_gt 0.1174
_refine_ls_wR_factor_ref 0.1422
_reflns_number_gt 1503
_reflns_number_total 2514
_reflns_threshold_expression I>2\s(I)
_cod_data_source_file bt2721.cif
_cod_data_source_block I
_cod_original_cell_volume 1354.7(6)
_cod_original_sg_symbol_Hall -P2yn
_cod_original_sg_symbol_H-M 'P 21/n'
_cod_database_code 2218616
_cod_database_fobs_code 2218616

loop_
_symmetry_equiv_pos_as_xyz
'x, y, z'
'-x+1/2, y+1/2, -z+1/2'
'-x, -y, -z'
'x-1/2, -y-1/2, z-1/2'

loop_
_atom_site_type_symbol
_atom_site_label
_atom_site_fract_x
_atom_site_fract_y
_atom_site_fract_z
_atom_site_U_iso_or_equiv
_atom_site_adp_type
_atom_site_calc_flag
_atom_site_refinement_flags
_atom_site_occupancy
N N1 0.2740(3) 0.5092(4) 0.74695(12) 0.0593(8) Uani d . 1
H H1A 0.2056 0.5582 0.7662 0.071 Uiso calc R 1
H H1B 0.2436 0.4570 0.7109 0.071 Uiso calc R 1
N N2 0.4683(3) 0.6863(3) 0.93475(11) 0.0480(7) Uani d . 1
H H2 0.5646 0.6512 0.9455 0.058 Uiso calc R 1
O O1 0.2675(3) 0.7169(3) 0.85124(9) 0.0630(7) Uani d . 1
O O2 0.6570(3) 0.7367(3) 1.04138(10) 0.0676(7) Uani d . 1
S S1 0.56490(10) 0.41424(12) 0.73395(4) 0.0535(3) Uani d . 1
C C2 0.4302(3) 0.5144(4) 0.77352(13) 0.0420(7) Uani d . 1
C C3 0.5040(3) 0.5902(4) 0.83034(12) 0.0377(7) Uani d . 1
C C4 0.6745(3) 0.5669(4) 0.84070(13) 0.0398(7) Uani d . 1
C C5 0.7229(3) 0.4775(4) 0.79298(15) 0.0467(7) Uani d . 1
C C6 0.4057(3) 0.6700(4) 0.87196(14) 0.0420(7) Uani d . 1
C C7 0.3992(4) 0.7521(4) 0.98507(14) 0.0473(8) Uani d . 1
C C8 0.2397(4) 0.7879(4) 0.98133(16) 0.0627(9) Uani d . 1
H H8 0.1694 0.7726 0.9430 0.075 Uiso calc R 1
C C9 0.1854(5) 0.8470(5) 1.0354(2) 0.0760(11) Uani d . 1
H H9 0.0784 0.8705 1.0332 0.091 Uiso calc R 1
C C10 0.2894(6) 0.8706(5) 1.09189(19) 0.0783(12) Uani d . 1
H H10 0.2519 0.9096 1.1278 0.094 Uiso calc R 1
C C11 0.4478(5) 0.8375(4) 1.09617(16) 0.0681(11) Uani d . 1
H H11 0.5174 0.8549 1.1346 0.082 Uiso calc R 1
C C12 0.5028(4) 0.7782(4) 1.04318(14) 0.0528(8) Uani d . 1
C C13 0.7904(4) 0.6333(4) 0.89802(14) 0.0574(9) Uani d . 1
H H13A 0.7849 0.5590 0.9342 0.086 Uiso calc R 1
H H13B 0.7642 0.7534 0.9074 0.086 Uiso calc R 1
H H13C 0.8955 0.6298 0.8889 0.086 Uiso calc R 1
C C14 0.8866(4) 0.4251(5) 0.78467(17) 0.0650(9) Uani d . 1
H H14A 0.9630 0.4970 0.8119 0.097 Uiso calc R 1
H H14B 0.8970 0.4428 0.7410 0.097 Uiso calc R 1
H H14C 0.9043 0.3021 0.7958 0.097 Uiso calc R 1
C C15 0.7716(5) 0.7639(6) 1.09758(16) 0.0876(13) Uani d . 1
H H15A 0.7754 0.8879 1.1086 0.131 Uiso calc R 1
H H15B 0.8733 0.7265 1.0902 0.131 Uiso calc R 1
H H15C 0.7435 0.6959 1.1320 0.131 Uiso calc R 1

loop_
_atom_site_aniso_label
_atom_site_aniso_U_11
_atom_site_aniso_U_22
_atom_site_aniso_U_33
_atom_site_aniso_U_12
_atom_site_aniso_U_13
_atom_site_aniso_U_23
N1 0.0488(17) 0.082(2) 0.0435(15) -0.0024(14) -0.0015(13) -0.0087(14)
N2 0.0424(14) 0.0643(17) 0.0367(14) 0.0069(12) 0.0056(12) -0.0021(12)
O1 0.0517(14) 0.0900(18) 0.0449(13) 0.0223(12) 0.0019(11) 0.0006(12)
O2 0.0649(16) 0.0908(18) 0.0437(13) -0.0020(14) 0.0012(12) -0.0051(12)
S1 0.0587(6) 0.0575(5) 0.0451(5) -0.0032(4) 0.0117(4) -0.0088(4)
C2 0.0434(17) 0.0445(16) 0.0374(16) -0.0041(14) 0.0055(14) 0.0028(13)
C3 0.0402(17) 0.0392(15) 0.0327(15) 0.0016(13) 0.0043(13) 0.0021(13)
C4 0.0418(17) 0.0356(15) 0.0410(17) -0.0004(13) 0.0051(13) 0.0033(13)
C5 0.0457(18) 0.0442(17) 0.0508(18) 0.0008(14) 0.0106(15) 0.0013(14)
C6 0.0418(18) 0.0429(17) 0.0395(17) 0.0021(14) 0.0031(14) 0.0067(13)
C7 0.058(2) 0.0443(18) 0.0433(18) 0.0022(15) 0.0187(16) 0.0033(14)
C8 0.067(2) 0.070(2) 0.055(2) 0.0124(18) 0.0222(18) 0.0090(18)
C9 0.083(3) 0.075(3) 0.081(3) 0.024(2) 0.044(2) 0.020(2)
C10 0.126(4) 0.061(2) 0.060(3) 0.019(2) 0.046(3) 0.0082(19)
C11 0.109(3) 0.055(2) 0.044(2) 0.002(2) 0.023(2) 0.0019(16)
C12 0.075(2) 0.0466(18) 0.0370(18) -0.0016(17) 0.0123(17) 0.0028(14)
C13 0.0458(19) 0.068(2) 0.055(2) 0.0007(16) 0.0024(16) -0.0063(17)
C14 0.056(2) 0.066(2) 0.075(2) 0.0058(18) 0.0185(19) -0.0091(19)
C15 0.088(3) 0.123(3) 0.044(2) -0.026(3) -0.010(2) 0.007(2)

loop_
_atom_type_symbol
_atom_type_description
_atom_type_scat_dispersion_real
_atom_type_scat_dispersion_imag
_atom_type_scat_source
C C 0.0033 0.0016 'International Tables Vol C Tables 4.2.6.8 and 6.1.1.4'
H H 0.0000 0.0000 'International Tables Vol C Tables 4.2.6.8 and 6.1.1.4'
N N 0.0061 0.0033 'International Tables Vol C Tables 4.2.6.8 and 6.1.1.4'
O O 0.0106 0.0060 'International Tables Vol C Tables 4.2.6.8 and 6.1.1.4'
S S 0.1246 0.1234 'International Tables Vol C Tables 4.2.6.8 and 6.1.1.4'

loop_
_geom_angle_atom_site_label_1
_geom_angle_atom_site_label_2
_geom_angle_atom_site_label_3
_geom_angle
C2 N1 H1A 120.0
C2 N1 H1B 120.0
H1A N1 H1B 120.0
C6 N2 C7 129.6(3)
C6 N2 H2 115.2
C7 N2 H2 115.2
C12 O2 C15 118.0(3)
C2 S1 C5 91.95(14)
N1 C2 C3 129.5(3)
N1 C2 S1 119.1(2)
C3 C2 S1 111.4(2)
C2 C3 C4 111.8(3)
C2 C3 C6 118.4(2)
C4 C3 C6 129.6(2)
C5 C4 C3 112.9(3)
C5 C4 C13 121.6(3)
C3 C4 C13 125.4(3)
C4 C5 C14 130.2(3)
C4 C5 S1 111.9(2)
C14 C5 S1 117.9(2)
O1 C6 N2 120.5(3)
O1 C6 C3 121.6(3)
N2 C6 C3 117.9(2)
C12 C7 N2 115.7(3)
C12 C7 C8 119.1(3)
N2 C7 C8 125.2(3)
C9 C8 C7 119.6(4)
C9 C8 H8 120.2
C7 C8 H8 120.2
C8 C9 C10 120.2(4)
C8 C9 H9 119.9
C10 C9 H9 119.9
C11 C10 C9 120.9(4)
C11 C10 H10 119.5
C9 C10 H10 119.5
C10 C11 C12 119.5(4)
C10 C11 H11 120.3
C12 C11 H11 120.3
O2 C12 C11 125.3(3)
O2 C12 C7 114.0(3)
C11 C12 C7 120.8(3)
C4 C13 H13A 109.5
C4 C13 H13B 109.5
H13A C13 H13B 109.5
C4 C13 H13C 109.5
H13A C13 H13C 109.5
H13B C13 H13C 109.5
C5 C14 H14A 109.5
C5 C14 H14B 109.5
H14A C14 H14B 109.5
C5 C14 H14C 109.5
H14A C14 H14C 109.5
H14B C14 H14C 109.5
O2 C15 H15A 109.5
O2 C15 H15B 109.5
H15A C15 H15B 109.5
O2 C15 H15C 109.5
H15A C15 H15C 109.5
H15B C15 H15C 109.5

loop_
_geom_bond_atom_site_label_1
_geom_bond_atom_site_label_2
_geom_bond_distance
N1 C2 1.360(3)
N1 H1A 0.8600
N1 H1B 0.8600
N2 C6 1.352(3)
N2 C7 1.407(4)
N2 H2 0.8600
O1 C6 1.241(3)
O2 C12 1.370(4)
O2 C15 1.419(4)
S1 C2 1.727(3)
S1 C5 1.740(3)
C2 C3 1.382(4)
C3 C4 1.454(4)
C3 C6 1.462(4)
C4 C5 1.347(4)
C4 C13 1.512(4)
C5 C14 1.504(4)
C7 C12 1.399(4)
C7 C8 1.387(5)
C8 C9 1.392(5)
C8 H8 0.9300
C9 C10 1.373(5)
C9 H9 0.9300
C10 C11 1.373(5)
C10 H10 0.9300
C11 C12 1.376(4)
C11 H11 0.9300
C13 H13A 0.9600
C13 H13B 0.9600
C13 H13C 0.9600
C14 H14A 0.9600
C14 H14B 0.9600
C14 H14C 0.9600
C15 H15A 0.9600
C15 H15B 0.9600
C15 H15C 0.9600

loop_
_geom_hbond_atom_site_label_D
_geom_hbond_atom_site_label_H
_geom_hbond_atom_site_label_A
_geom_hbond_site_symmetry_A
_geom_hbond_distance_DH
_geom_hbond_distance_HA
_geom_hbond_distance_DA
_geom_hbond_angle_DHA
_geom_hbond_publ_flag
N1 H1A O1 . 0.8600 2.1500 2.724(3) 124.00 yes
N1 H1B O1 2_546 0.8600 2.2300 3.009(4) 151.00 yes
N2 H2 O2 . 0.8600 2.1500 2.565(3) 109.00 yes
C8 H8 O1 . 0.9300 2.3000 2.874(4) 119.00 yes

loop_
_geom_torsion_atom_site_label_1
_geom_torsion_atom_site_label_2
_geom_torsion_atom_site_label_3
_geom_torsion_atom_site_label_4
_geom_torsion
C5 S1 C2 N1 179.1(2)
C5 S1 C2 C3 -1.1(2)
N1 C2 C3 C4 -179.5(3)
S1 C2 C3 C4 0.8(3)
N1 C2 C3 C6 3.9(5)
S1 C2 C3 C6 -175.8(2)
C2 C3 C4 C5 0.1(3)
C6 C3 C4 C5 176.3(3)
C2 C3 C4 C13 -179.9(3)
C6 C3 C4 C13 -3.8(5)
C3 C4 C5 C14 -179.9(3)
C13 C4 C5 C14 0.1(5)
C3 C4 C5 S1 -1.0(3)
C13 C4 C5 S1 179.1(2)
C2 S1 C5 C4 1.2(2)
C2 S1 C5 C14 -179.7(3)
C7 N2 C6 O1 0.1(5)
C7 N2 C6 C3 -177.8(3)
C2 C3 C6 O1 -20.8(4)
C4 C3 C6 O1 163.3(3)
C2 C3 C6 N2 157.1(3)
C4 C3 C6 N2 -18.8(4)
C6 N2 C7 C12 -170.1(3)
C6 N2 C7 C8 11.3(5)
C12 C7 C8 C9 -0.7(5)
N2 C7 C8 C9 177.8(3)
C7 C8 C9 C10 0.4(5)
C8 C9 C10 C11 0.3(6)
C9 C10 C11 C12 -0.6(5)
C15 O2 C12 C11 -3.0(5)
C15 O2 C12 C7 178.2(3)
C10 C11 C12 O2 -178.6(3)
C10 C11 C12 C7 0.3(5)
N2 C7 C12 O2 0.7(4)
C8 C7 C12 O2 179.4(3)
N2 C7 C12 C11 -178.3(3)
C8 C7 C12 C11 0.4(5)

loop_
_cod_related_entry_id
_cod_related_entry_database
_cod_related_entry_code
1 ChemSpider 3661392
